data_4083717
loop_
_publ_author_name
'Contrella, Nathan D.'
'Sampson, Jessica R.'
'Jordan, Richard F.'

_publ_section_title
;
 Copolymerization of Ethylene and Methyl Acrylate by Cationic Palladium
 Catalysts That Contain Phosphine-Diethyl Phosphonate Ancillary Ligands
;
_journal_name_full Organometallics
_journal_page_first 140623145555006
_journal_paper_doi 10.1021/om5004489
_journal_year 2014
_chemical_formula_sum 'C30 H34 F6 N O3 P2 Pd Sb'
_chemical_formula_weight 860.67
_chemical_name_systematic
; 
 ? 
;
_space_group_crystal_system triclinic
_space_group_IT_number 2
_symmetry_space_group_name_Hall '-P 1'
_symmetry_space_group_name_H-M 'P -1'
_atom_sites_solution_hydrogens geom
_atom_sites_solution_primary direct
_atom_sites_solution_secondary difmap
_audit_creation_method SHELXL-97
_cell_angle_alpha 90.576(8)
_cell_angle_beta 98.520(8)
_cell_angle_gamma 94.955(8)
_cell_formula_units_Z 2
_cell_length_a 9.912(4)
_cell_length_b 11.513(5)
_cell_length_c 14.292(6)
_cell_measurement_reflns_used 1024
_cell_measurement_temperature 100(2)
_cell_measurement_theta_max 28.55
_cell_measurement_theta_min 1.78
_cell_volume 1606.5(12)
_computing_structure_refinement 'SHELXL-97 (Sheldrick, 1997)'
_computing_structure_solution 'SHELXS-97 (Sheldrick, 1990)'
_diffrn_ambient_temperature 100(2)
_diffrn_measured_fraction_theta_full 0.933
_diffrn_measured_fraction_theta_max 0.933
_diffrn_radiation_monochromator graphite
_diffrn_radiation_source 'fine-focus sealed tube'
_diffrn_radiation_type MoK\a
_diffrn_radiation_wavelength 0.71073
_diffrn_reflns_av_R_equivalents 0.0372
_diffrn_reflns_av_sigmaI/netI 0.0795
_diffrn_reflns_limit_h_max 13
_diffrn_reflns_limit_h_min -11
_diffrn_reflns_limit_k_max 15
_diffrn_reflns_limit_k_min -15
_diffrn_reflns_limit_l_max 18
_diffrn_reflns_limit_l_min -18
_diffrn_reflns_number 14870
_diffrn_reflns_theta_full 28.55
_diffrn_reflns_theta_max 28.55
_diffrn_reflns_theta_min 1.78
_exptl_absorpt_coefficient_mu 1.568
_exptl_absorpt_correction_T_max 0.7875
_exptl_absorpt_correction_T_min 0.5454
_exptl_absorpt_correction_type multi-scan
_exptl_absorpt_process_details
;
absorption corrections were made based on correspondance of
equivalent intensities usingprogram SADABS (G. Sheldrick, Bruker 
Analytical X-ray Systems, Madison, WI)
;
_exptl_crystal_density_diffrn 1.779
_exptl_crystal_density_method 'not measured'
_exptl_crystal_F_000 852
_exptl_crystal_size_max 0.44
_exptl_crystal_size_mid 0.16
_exptl_crystal_size_min 0.16
_refine_diff_density_max 1.738
_refine_diff_density_min -1.326
_refine_diff_density_rms 0.146
_refine_ls_extinction_method none
_refine_ls_goodness_of_fit_ref 0.967
_refine_ls_hydrogen_treatment constr
_refine_ls_matrix_type full
_refine_ls_number_parameters 402
_refine_ls_number_reflns 7648
_refine_ls_number_restraints 0
_refine_ls_restrained_S_all 0.967
_refine_ls_R_factor_all 0.0804
_refine_ls_R_factor_gt 0.0580
_refine_ls_shift/su_max 0.005
_refine_ls_shift/su_mean 0.000
_refine_ls_structure_factor_coef Fsqd
_refine_ls_weighting_details 'calc w=1/[\s^2^(Fo^2^)+(0.0738P)^2^+0.0000P] where P=(Fo^2^+2Fc^2^)/3'
_refine_ls_weighting_scheme calc
_refine_ls_wR_factor_gt 0.1362
_refine_ls_wR_factor_ref 0.1457
_reflns_number_gt 5323
_reflns_number_total 7648
_reflns_threshold_expression >2sigma(I)
_cod_data_source_file om5004489_si_001.cif
_cod_data_source_block compound_3a
_cod_original_sg_symbol_H-M P-1
_cod_database_code 4083717

loop_
_symmetry_equiv_pos_as_xyz
'x, y, z'
'-x, -y, -z'

loop_
_atom_site_label
_atom_site_type_symbol
_atom_site_fract_x
_atom_site_fract_y
_atom_site_fract_z
_atom_site_U_iso_or_equiv
_atom_site_adp_type
_atom_site_occupancy
_atom_site_symmetry_multiplicity
_atom_site_calc_flag
_atom_site_refinement_flags
C1 C 0.8360(7) 0.9180(5) 0.4567(4) 0.0392(16) Uani 1 1 d .
H1A H 0.7534 0.8911 0.4832 0.059 Uiso 1 1 calc R
H1B H 0.8242 0.9941 0.4280 0.059 Uiso 1 1 calc R
H1C H 0.9150 0.9251 0.5072 0.059 Uiso 1 1 calc R
C2 C 0.8902(7) 0.6361(5) 0.5199(4) 0.0326(13) Uani 1 1 d .
C3 C 0.9539(8) 0.5755(5) 0.5942(4) 0.0411(16) Uani 1 1 d .
H3 H 0.9002 0.5269 0.6305 0.049 Uiso 1 1 calc R
C4 C 1.0912(9) 0.5847(6) 0.6158(5) 0.0504(19) Uani 1 1 d .
H4 H 1.1349 0.5423 0.6665 0.060 Uiso 1 1 calc R
C5 C 1.1664(7) 0.6557(5) 0.5636(5) 0.0418(16) Uani 1 1 d .
H5 H 1.2634 0.6637 0.5781 0.050 Uiso 1 1 calc R
C6 C 1.1013(7) 0.7163(5) 0.4896(4) 0.0324(13) Uani 1 1 d .
C7 C 0.7401(7) 0.6246(6) 0.4931(5) 0.0473(17) Uani 1 1 d .
H7A H 0.7023 0.6943 0.5147 0.071 Uiso 1 1 calc R
H7B H 0.7010 0.5556 0.5226 0.071 Uiso 1 1 calc R
H7C H 0.7172 0.6163 0.4241 0.071 Uiso 1 1 calc R
C8 C 1.1824(7) 0.7920(5) 0.4320(5) 0.0421(16) Uani 1 1 d .
H8A H 1.1896 0.7508 0.3728 0.063 Uiso 1 1 calc R
H8B H 1.2742 0.8119 0.4672 0.063 Uiso 1 1 calc R
H8C H 1.1372 0.8635 0.4176 0.063 Uiso 1 1 calc R
C9 C 1.1456(10) 0.7805(12) 0.1594(7) 0.104(4) Uani 1 1 d .
H9 H 1.1830 0.7090 0.1762 0.124 Uiso 1 1 calc R
C10 C 1.2237(9) 0.8848(11) 0.1562(8) 0.106(4) Uani 1 1 d .
H10A H 1.1920 0.9245 0.0977 0.159 Uiso 1 1 calc R
H10B H 1.3199 0.8700 0.1577 0.159 Uiso 1 1 calc R
H10C H 1.2148 0.9341 0.2108 0.159 Uiso 1 1 calc R
C11 C 0.9378(13) 0.4704(7) 0.1281(6) 0.083(3) Uani 1 1 d .
H11 H 1.0194 0.4443 0.1615 0.100 Uiso 1 1 calc R
C12 C 0.8190(9) 0.4014(9) 0.1024(9) 0.111(5) Uani 1 1 d .
H12A H 0.7478 0.4279 0.1362 0.166 Uiso 1 1 calc R
H12B H 0.8338 0.3205 0.1184 0.166 Uiso 1 1 calc R
H12C H 0.7900 0.4063 0.0341 0.166 Uiso 1 1 calc R
C13 C 0.7420(7) 0.7441(5) 0.1041(4) 0.0344(14) Uani 1 1 d .
C14 C 0.6727(7) 0.6887(5) 0.0227(4) 0.0405(16) Uani 1 1 d .
H14 H 0.7070 0.6218 -0.0016 0.049 Uiso 1 1 calc R
C15 C 0.5567(7) 0.7281(6) -0.0232(4) 0.0443(17) Uani 1 1 d .
H15 H 0.5108 0.6888 -0.0792 0.053 Uiso 1 1 calc R
C16 C 0.5051(7) 0.8236(5) 0.0102(4) 0.0388(15) Uani 1 1 d .
H16 H 0.4237 0.8510 -0.0222 0.047 Uiso 1 1 calc R
C17 C 0.5723(6) 0.8797(5) 0.0916(4) 0.0343(14) Uani 1 1 d .
H17 H 0.5366 0.9465 0.1147 0.041 Uiso 1 1 calc R
C18 C 0.6894(6) 0.8416(5) 0.1401(4) 0.0317(13) Uani 1 1 d .
C19 C 0.8982(6) 1.0239(5) 0.2093(4) 0.0269(12) Uani 1 1 d .
C20 C 0.9893(6) 1.0882(5) 0.2771(4) 0.0340(14) Uani 1 1 d .
H20 H 0.9862 1.0749 0.3423 0.041 Uiso 1 1 calc R
C21 C 1.0839(6) 1.1709(6) 0.2514(4) 0.0364(14) Uani 1 1 d .
H21 H 1.1446 1.2155 0.2987 0.044 Uiso 1 1 calc R
C22 C 1.0913(7) 1.1896(6) 0.1580(5) 0.0424(16) Uani 1 1 d .
H22 H 1.1580 1.2460 0.1402 0.051 Uiso 1 1 calc R
C23 C 1.0012(7) 1.1260(6) 0.0899(4) 0.0462(18) Uani 1 1 d .
H23 H 1.0065 1.1385 0.0249 0.055 Uiso 1 1 calc R
C24 C 0.9043(6) 1.0451(5) 0.1148(4) 0.0355(14) Uani 1 1 d .
H24 H 0.8411 1.0034 0.0671 0.043 Uiso 1 1 calc R
C25 C 0.6451(6) 1.0058(5) 0.2809(4) 0.0264(12) Uani 1 1 d .
C26 C 0.6445(6) 1.1213(5) 0.2603(4) 0.0331(14) Uani 1 1 d .
H26 H 0.7117 1.1566 0.2261 0.040 Uiso 1 1 calc R
C27 C 0.5477(7) 1.1874(6) 0.2887(5) 0.0428(16) Uani 1 1 d .
H27 H 0.5466 1.2674 0.2733 0.051 Uiso 1 1 calc R
C28 C 0.4524(7) 1.1354(7) 0.3398(5) 0.0462(17) Uani 1 1 d .
H28 H 0.3865 1.1805 0.3612 0.055 Uiso 1 1 calc R
C29 C 0.4517(7) 1.0205(7) 0.3598(5) 0.0524(19) Uani 1 1 d .
H29 H 0.3843 0.9850 0.3938 0.063 Uiso 1 1 calc R
C30 C 0.5475(6) 0.9562(6) 0.3314(4) 0.0389(15) Uani 1 1 d .
H30 H 0.5474 0.8760 0.3465 0.047 Uiso 1 1 calc R
F1 F 0.4906(7) 0.3230(4) 0.7304(5) 0.114(2) Uani 1 1 d .
F2 F 0.6493(7) 0.4196(7) 0.8671(4) 0.124(2) Uani 1 1 d .
F3 F 0.4293(6) 0.5153(5) 0.7941(6) 0.120(2) Uani 1 1 d .
F4 F 0.6711(5) 0.6127(4) 0.7723(5) 0.114(2) Uani 1 1 d .
F5 F 0.5066(7) 0.5256(5) 0.6362(4) 0.111(2) Uani 1 1 d .
F6 F 0.7326(6) 0.4224(4) 0.7066(5) 0.114(2) Uani 1 1 d .
N1 N 0.9648(5) 0.7060(4) 0.4687(3) 0.0265(10) Uani 1 1 d .
O1 O 0.9044(5) 0.6665(3) 0.2596(3) 0.0385(11) Uani 1 1 d .
O2 O 0.9237(6) 0.5854(4) 0.0985(3) 0.0606(15) Uani 1 1 d .
O3 O 1.0033(4) 0.7910(4) 0.1350(3) 0.0392(11) Uani 1 1 d .
P1 P 0.77409(16) 0.91809(13) 0.24803(10) 0.0258(3) Uani 1 1 d .
P2 P 0.8972(2) 0.69211(14) 0.15801(11) 0.0395(4) Uani 1 1 d .
Pd1 Pd 0.86790(5) 0.80200(4) 0.35708(3) 0.02663(13) Uani 1 1 d .
Sb1 Sb 0.58077(5) 0.46738(3) 0.74830(3) 0.03700(14) Uani 1 1 d .

loop_
_atom_site_aniso_label
_atom_site_aniso_U_11
_atom_site_aniso_U_22
_atom_site_aniso_U_33
_atom_site_aniso_U_23
_atom_site_aniso_U_13
_atom_site_aniso_U_12
C1 0.060(4) 0.042(4) 0.017(3) -0.001(2) 0.002(3) 0.021(3)
C2 0.048(4) 0.026(3) 0.024(3) 0.002(2) 0.006(3) 0.006(3)
C3 0.063(5) 0.032(3) 0.031(3) 0.009(3) 0.013(3) 0.011(3)
C4 0.086(6) 0.033(4) 0.029(3) 0.004(3) -0.008(4) 0.017(4)
C5 0.044(4) 0.031(3) 0.048(4) -0.002(3) -0.005(3) 0.007(3)
C6 0.044(4) 0.023(3) 0.032(3) -0.001(2) 0.006(3) 0.009(3)
C7 0.048(4) 0.040(4) 0.058(5) 0.011(3) 0.022(4) 0.003(3)
C8 0.037(4) 0.033(3) 0.059(4) -0.001(3) 0.013(3) 0.007(3)
C9 0.051(6) 0.163(11) 0.107(8) 0.094(8) 0.021(5) 0.045(7)
C10 0.032(5) 0.148(11) 0.125(10) -0.060(8) -0.034(5) 0.026(6)
C11 0.151(10) 0.048(5) 0.052(5) -0.001(4) -0.008(6) 0.055(6)
C12 0.050(6) 0.103(8) 0.190(13) 0.082(9) 0.041(7) 0.014(6)
C13 0.053(4) 0.026(3) 0.026(3) 0.002(2) 0.007(3) 0.006(3)
C14 0.063(5) 0.034(3) 0.023(3) 0.001(3) 0.002(3) 0.007(3)
C15 0.066(5) 0.034(4) 0.028(3) -0.002(3) -0.005(3) -0.001(3)
C16 0.049(4) 0.038(4) 0.025(3) 0.001(3) -0.007(3) 0.000(3)
C17 0.043(4) 0.028(3) 0.030(3) 0.005(2) 0.001(3) 0.002(3)
C18 0.045(4) 0.027(3) 0.023(3) 0.005(2) 0.005(3) 0.001(3)
C19 0.034(3) 0.027(3) 0.021(3) 0.005(2) 0.003(2) 0.011(2)
C20 0.040(4) 0.042(4) 0.021(3) 0.003(3) 0.004(3) 0.009(3)
C21 0.030(3) 0.042(4) 0.036(3) 0.002(3) 0.001(3) -0.002(3)
C22 0.039(4) 0.047(4) 0.042(4) 0.011(3) 0.011(3) 0.000(3)
C23 0.054(4) 0.062(5) 0.025(3) 0.011(3) 0.015(3) 0.000(4)
C24 0.037(4) 0.043(4) 0.026(3) 0.000(3) 0.004(3) 0.002(3)
C25 0.026(3) 0.033(3) 0.019(3) -0.004(2) 0.000(2) 0.001(2)
C26 0.039(4) 0.030(3) 0.030(3) 0.000(2) 0.003(3) 0.009(3)
C27 0.049(4) 0.040(4) 0.037(4) -0.008(3) -0.007(3) 0.016(3)
C28 0.030(4) 0.057(5) 0.051(4) -0.015(4) -0.001(3) 0.012(3)
C29 0.036(4) 0.066(5) 0.056(5) -0.006(4) 0.016(3) -0.006(4)
C30 0.037(4) 0.040(4) 0.040(4) -0.001(3) 0.009(3) 0.001(3)
F1 0.162(6) 0.037(3) 0.158(6) -0.019(3) 0.092(5) -0.028(3)
F2 0.119(5) 0.198(7) 0.058(4) 0.030(4) 0.012(3) 0.034(5)
F3 0.070(4) 0.076(4) 0.229(8) 0.032(4) 0.059(4) 0.026(3)
F4 0.069(4) 0.051(3) 0.221(7) -0.035(4) 0.026(4) -0.008(3)
F5 0.126(5) 0.121(5) 0.073(4) 0.027(4) -0.007(3) -0.018(4)
F6 0.148(5) 0.059(3) 0.172(6) 0.031(4) 0.125(5) 0.039(3)
N1 0.032(3) 0.028(3) 0.019(2) 0.0017(18) 0.0010(19) 0.001(2)
O1 0.066(3) 0.028(2) 0.025(2) 0.0039(17) 0.006(2) 0.023(2)
O2 0.116(5) 0.044(3) 0.026(2) -0.001(2) 0.000(3) 0.049(3)
O3 0.041(3) 0.052(3) 0.029(2) 0.011(2) 0.0085(19) 0.022(2)
P1 0.0331(8) 0.0249(7) 0.0197(7) 0.0027(5) 0.0031(6) 0.0052(6)
P2 0.0682(12) 0.0333(9) 0.0205(7) 0.0023(6) 0.0063(8) 0.0242(9)
Pd1 0.0370(3) 0.0250(2) 0.0182(2) 0.00332(16) 0.00299(18) 0.00649(19)
Sb1 0.0455(3) 0.0259(2) 0.0393(3) 0.00197(18) 0.0054(2) 0.00284(18)

loop_
_atom_type_symbol
_atom_type_description
_atom_type_scat_dispersion_real
_atom_type_scat_dispersion_imag
_atom_type_scat_source
C C 0.0033 0.0016 'International Tables Vol C Tables 4.2.6.8 and 6.1.1.4'
H H 0.0000 0.0000 'International Tables Vol C Tables 4.2.6.8 and 6.1.1.4'
N N 0.0061 0.0033 'International Tables Vol C Tables 4.2.6.8 and 6.1.1.4'
O O 0.0106 0.0060 'International Tables Vol C Tables 4.2.6.8 and 6.1.1.4'
F F 0.0171 0.0103 'International Tables Vol C Tables 4.2.6.8 and 6.1.1.4'
P P 0.1023 0.0942 'International Tables Vol C Tables 4.2.6.8 and 6.1.1.4'
Pd Pd -0.9988 1.0072 'International Tables Vol C Tables 4.2.6.8 and 6.1.1.4'
Sb Sb -0.5866 1.5461 'International Tables Vol C Tables 4.2.6.8 and 6.1.1.4'

loop_
_geom_angle_atom_site_label_1
_geom_angle_atom_site_label_2
_geom_angle_atom_site_label_3
_geom_angle
N1 C2 C3 120.3(6)
N1 C2 C7 118.0(5)
C3 C2 C7 121.7(6)
C4 C3 C2 120.7(6)
C3 C4 C5 118.8(6)
C4 C5 C6 119.9(7)
N1 C6 C5 120.6(6)
N1 C6 C8 119.3(5)
C5 C6 C8 120.1(6)
C10 C9 O3 112.8(8)
C12 C11 O2 111.0(8)
C14 C13 C18 119.0(6)
C14 C13 P2 118.9(5)
C18 C13 P2 122.0(5)
C15 C14 C13 121.0(6)
C14 C15 C16 120.7(6)
C15 C16 C17 119.2(6)
C18 C17 C16 121.7(6)
C17 C18 C13 118.4(6)
C17 C18 P1 120.1(5)
C13 C18 P1 121.5(5)
C20 C19 C24 118.6(5)
C20 C19 P1 118.5(4)
C24 C19 P1 122.9(5)
C21 C20 C19 120.8(5)
C22 C21 C20 120.3(6)
C21 C22 C23 119.4(6)
C24 C23 C22 120.8(6)
C23 C24 C19 120.1(6)
C26 C25 C30 118.8(6)
C26 C25 P1 121.8(4)
C30 C25 P1 119.3(5)
C25 C26 C27 120.8(6)
C28 C27 C26 118.9(6)
C29 C28 C27 120.6(6)
C28 C29 C30 120.0(7)
C29 C30 C25 120.9(6)
C6 N1 C2 119.7(5)
C6 N1 Pd1 119.8(4)
C2 N1 Pd1 120.5(4)
P2 O1 Pd1 119.2(2)
C11 O2 P2 128.0(5)
C9 O3 P2 120.4(5)
C19 P1 C25 103.6(3)
C19 P1 C18 104.8(3)
C25 P1 C18 103.6(3)
C19 P1 Pd1 112.61(18)
C25 P1 Pd1 116.96(18)
C18 P1 Pd1 113.90(19)
O1 P2 O2 112.4(2)
O1 P2 O3 114.7(3)
O2 P2 O3 104.5(3)
O1 P2 C13 115.4(3)
O2 P2 C13 107.6(3)
O3 P2 C13 101.1(3)
C1 Pd1 N1 87.1(2)
C1 Pd1 O1 175.08(19)
N1 Pd1 O1 88.29(16)
C1 Pd1 P1 88.36(17)
N1 Pd1 P1 174.51(13)
O1 Pd1 P1 96.34(11)
F6 Sb1 F1 93.3(3)
F6 Sb1 F5 95.8(3)
F1 Sb1 F5 96.4(3)
F6 Sb1 F4 88.0(3)
F1 Sb1 F4 177.3(3)
F5 Sb1 F4 85.8(3)
F6 Sb1 F2 88.5(3)
F1 Sb1 F2 86.5(3)
F5 Sb1 F2 174.7(3)
F4 Sb1 F2 91.2(3)
F6 Sb1 F3 178.2(3)
F1 Sb1 F3 87.8(3)
F5 Sb1 F3 85.5(3)
F4 Sb1 F3 90.8(3)
F2 Sb1 F3 90.2(3)

loop_
_geom_bond_atom_site_label_1
_geom_bond_atom_site_label_2
_geom_bond_distance
C1 Pd1 2.020(6)
C2 N1 1.342(7)
C2 C3 1.380(8)
C2 C7 1.475(9)
C3 C4 1.345(10)
C4 C5 1.360(10)
C5 C6 1.384(8)
C6 N1 1.336(7)
C6 C8 1.474(8)
C9 C10 1.377(14)
C9 O3 1.417(9)
C11 C12 1.363(13)
C11 O2 1.405(9)
C13 C14 1.380(8)
C13 C18 1.402(8)
C13 P2 1.771(6)
C14 C15 1.353(9)
C15 C16 1.363(9)
C16 C17 1.376(8)
C17 C18 1.369(8)
C18 P1 1.823(6)
C19 C20 1.384(8)
C19 C24 1.385(7)
C19 P1 1.805(6)
C20 C21 1.369(8)
C21 C22 1.366(8)
C22 C23 1.377(9)
C23 C24 1.367(8)
C25 C26 1.366(8)
C25 C30 1.379(8)
C25 P1 1.807(6)
C26 C27 1.378(8)
C27 C28 1.378(10)
C28 C29 1.356(10)
C29 C30 1.358(9)
F1 Sb1 1.815(5)
F2 Sb1 1.841(6)
F3 Sb1 1.848(5)
F4 Sb1 1.832(5)
F5 Sb1 1.820(6)
F6 Sb1 1.812(5)
N1 Pd1 2.110(4)
O1 P2 1.477(4)
O1 Pd1 2.170(4)
O2 P2 1.551(4)
O3 P2 1.554(5)
P1 Pd1 2.2152(16)

loop_
_geom_torsion_atom_site_label_1
_geom_torsion_atom_site_label_2
_geom_torsion_atom_site_label_3
_geom_torsion_atom_site_label_4
_geom_torsion
N1 C2 C3 C4 -0.7(9)
C7 C2 C3 C4 178.0(6)
C2 C3 C4 C5 0.7(10)
C3 C4 C5 C6 -0.4(10)
C4 C5 C6 N1 0.1(9)
C4 C5 C6 C8 -179.1(6)
C18 C13 C14 C15 1.0(9)
P2 C13 C14 C15 -177.3(5)
C13 C14 C15 C16 -0.2(10)
C14 C15 C16 C17 -0.1(10)
C15 C16 C17 C18 -0.4(9)
C16 C17 C18 C13 1.1(9)
C16 C17 C18 P1 -179.5(5)
C14 C13 C18 C17 -1.4(9)
P2 C13 C18 C17 176.8(4)
C14 C13 C18 P1 179.2(5)
P2 C13 C18 P1 -2.5(7)
C24 C19 C20 C21 -0.2(9)
P1 C19 C20 C21 -178.9(5)
C19 C20 C21 C22 -1.2(10)
C20 C21 C22 C23 1.1(10)
C21 C22 C23 C24 0.4(11)
C22 C23 C24 C19 -1.8(10)
C20 C19 C24 C23 1.7(9)
P1 C19 C24 C23 -179.7(5)
C30 C25 C26 C27 -0.6(9)
P1 C25 C26 C27 -177.9(4)
C25 C26 C27 C28 1.1(9)
C26 C27 C28 C29 -1.6(10)
C27 C28 C29 C30 1.5(11)
C28 C29 C30 C25 -1.0(11)
C26 C25 C30 C29 0.5(9)
P1 C25 C30 C29 177.9(5)
C5 C6 N1 C2 -0.1(8)
C8 C6 N1 C2 179.1(5)
C5 C6 N1 Pd1 178.8(4)
C8 C6 N1 Pd1 -2.0(7)
C3 C2 N1 C6 0.3(8)
C7 C2 N1 C6 -178.4(5)
C3 C2 N1 Pd1 -178.5(4)
C7 C2 N1 Pd1 2.8(7)
C12 C11 O2 P2 99.6(9)
C10 C9 O3 P2 -164.8(8)
C20 C19 P1 C25 78.2(5)
C24 C19 P1 C25 -100.5(5)
C20 C19 P1 C18 -173.5(5)
C24 C19 P1 C18 7.9(6)
C20 C19 P1 Pd1 -49.1(5)
C24 C19 P1 Pd1 132.2(5)
C26 C25 P1 C19 10.1(5)
C30 C25 P1 C19 -167.3(5)
C26 C25 P1 C18 -99.2(5)
C30 C25 P1 C18 83.5(5)
C26 C25 P1 Pd1 134.6(4)
C30 C25 P1 Pd1 -42.8(5)
C17 C18 P1 C19 -92.1(5)
C13 C18 P1 C19 87.3(5)
C17 C18 P1 C25 16.2(5)
C13 C18 P1 C25 -164.4(5)
C17 C18 P1 Pd1 144.4(4)
C13 C18 P1 Pd1 -36.2(5)
Pd1 O1 P2 O2 -179.1(3)
Pd1 O1 P2 O3 61.6(4)
Pd1 O1 P2 C13 -55.3(4)
C11 O2 P2 O1 7.4(9)
C11 O2 P2 O3 132.4(8)
C11 O2 P2 C13 -120.7(8)
C9 O3 P2 O1 60.1(7)
C9 O3 P2 O2 -63.4(7)
C9 O3 P2 C13 -175.1(7)
C14 C13 P2 O1 -127.2(5)
C18 C13 P2 O1 54.5(6)
C14 C13 P2 O2 -0.9(6)
C18 C13 P2 O2 -179.2(5)
C14 C13 P2 O3 108.4(5)
C18 C13 P2 O3 -69.9(5)
C6 N1 Pd1 C1 -98.4(5)
C2 N1 Pd1 C1 80.4(5)
C6 N1 Pd1 O1 83.3(4)
C2 N1 Pd1 O1 -97.9(4)
P2 O1 Pd1 N1 -161.8(3)
P2 O1 Pd1 P1 15.3(3)
C19 P1 Pd1 C1 89.9(3)
C25 P1 Pd1 C1 -29.9(3)
C18 P1 Pd1 C1 -150.9(3)
C19 P1 Pd1 O1 -91.6(2)
C25 P1 Pd1 O1 148.6(2)
C18 P1 Pd1 O1 27.6(3)
